data_4107238
loop_
_publ_author_name
'Alessandro Zanardi'
'Maxim A. Novikov'
'Eddy Martin'
'Jordi Benet-Buchholz'
'Vladimir V. Grushin'

_publ_section_title
;
 Direct Cupration of Fluoroform
;
_journal_name_full 'Journal of the American Chemical Society'
_journal_page_first 20901
_journal_page_last 20913
_journal_paper_doi 10.1021/ja2081026
_journal_volume 133
_journal_year 2011
_chemical_formula_sum 'C72 H164 Cu6 I2 K8 N8 O20'
_chemical_formula_weight 2409.95
_chemical_name_systematic
; 
 ? 
;
_space_group_IT_number 167
_symmetry_cell_setting hexagonal
_symmetry_space_group_name_Hall '-R 3 2"c'
_symmetry_space_group_name_H-M 'R -3 c :H'
_atom_sites_solution_hydrogens geom
_atom_sites_solution_primary direct
_atom_sites_solution_secondary difmap
_audit_creation_method SHELXL-97
_cell_angle_alpha 90.00
_cell_angle_beta 90.00
_cell_angle_gamma 120.00
_cell_formula_units_Z 6
_cell_length_a 17.754(2)
_cell_length_b 17.754(2)
_cell_length_c 62.184(7)
_cell_measurement_reflns_used 3069
_cell_measurement_temperature 100(2)
_cell_measurement_theta_max 21.98
_cell_measurement_theta_min 2.73
_cell_volume 16975(3)
_computing_cell_refinement 'Bruker APEX2 v2009.1-0'
_computing_data_collection 'Bruker APEX2 v2009.1-0'
_computing_data_reduction 'Bruker SAINT V7.60A'
_computing_molecular_graphics 'Bruker SHELXTL'
_computing_publication_material 'Bruker SHELXTL'
_computing_structure_refinement 'SHELXS-97 (Sheldrick, 2008)'
_computing_structure_solution 'SHELXS-97 (Sheldrick, 2008)'
_diffrn_ambient_temperature 100(2)
_diffrn_detector_area_resol_mean 512
_diffrn_detector_type '4K CCD area detector APEX II'
_diffrn_measured_fraction_theta_full 0.992
_diffrn_measured_fraction_theta_max 0.992
_diffrn_measurement_device_type 'Apex DUO Kappa 4-axis goniometer'
_diffrn_measurement_method
;
 Fullsphere data collection, phi and omega scans
;
_diffrn_measurement_specimen_support 'magnetic support whith 10 micron nylon fiber cryoloop'
_diffrn_radiation_monochromator 'Quazar MX multilayer Optics'
_diffrn_radiation_type MoK\a
_diffrn_radiation_wavelength 0.71073
_diffrn_reflns_av_R_equivalents 0.0891
_diffrn_reflns_av_sigmaI/netI 0.0554
_diffrn_reflns_limit_h_max 20
_diffrn_reflns_limit_h_min -20
_diffrn_reflns_limit_k_max 20
_diffrn_reflns_limit_k_min -20
_diffrn_reflns_limit_l_max 72
_diffrn_reflns_limit_l_min -71
_diffrn_reflns_number 28860
_diffrn_reflns_theta_full 24.76
_diffrn_reflns_theta_max 24.76
_diffrn_reflns_theta_min 1.86
_diffrn_source 'Metal ceramics X-ray Tube MCMB 50-0.6b'
_diffrn_source_current 0.6
_diffrn_source_power 50
_diffrn_source_type 'Microfocus Source E025 IuS'
_exptl_absorpt_coefficient_mu 2.003
_exptl_absorpt_correction_T_max 1.00
_exptl_absorpt_correction_T_min 0.98
_exptl_absorpt_correction_type empirical
_exptl_absorpt_process_details
; 
 SADABS Version 2008/1 Bruker-Nonius
 Blessing, Acta Cryst. (1995) A51 33-38
;
_exptl_crystal_colour yellow
_exptl_crystal_density_diffrn 1.415
_exptl_crystal_description block
_exptl_crystal_F_000 7464
_exptl_crystal_size_max 0.10
_exptl_crystal_size_mid 0.10
_exptl_crystal_size_min 0.10
_refine_diff_density_max 1.556
_refine_diff_density_min -1.838
_refine_diff_density_rms 0.097
_refine_ls_extinction_method none
_refine_ls_goodness_of_fit_ref 1.016
_refine_ls_hydrogen_treatment noref
_refine_ls_matrix_type full
_refine_ls_number_parameters 250
_refine_ls_number_reflns 3220
_refine_ls_number_restraints 109
_refine_ls_restrained_S_all 1.028
_refine_ls_R_factor_all 0.0872
_refine_ls_R_factor_gt 0.0576
_refine_ls_shift/su_max 0.000
_refine_ls_shift/su_mean 0.000
_refine_ls_structure_factor_coef Fsqd
_refine_ls_weighting_details 'calc w=1/[\s^2^(Fo^2^)+(0.0867P)^2^+114.7264P] where P=(Fo^2^+2Fc^2^)/3'
_refine_ls_weighting_scheme calc
_refine_ls_wR_factor_gt 0.1536
_refine_ls_wR_factor_ref 0.1722
_reflns_number_gt 2221
_reflns_number_total 3220
_reflns_threshold_expression >2sigma(I)
_cod_data_source_file ja2081026_si_001_3.cif
_cod_data_source_block 3_mo_az0621_0m
_cod_original_cell_volume 16974(4)
_cod_original_sg_symbol_H-M 'R -3 c'
_cod_database_code 4107238

loop_
_symmetry_equiv_pos_as_xyz
'x, y, z'
'-y, x-y, z'
'-x+y, -x, z'
'y, x, -z+1/2'
'x-y, -y, -z+1/2'
'-x, -x+y, -z+1/2'
'x+2/3, y+1/3, z+1/3'
'-y+2/3, x-y+1/3, z+1/3'
'-x+y+2/3, -x+1/3, z+1/3'
'y+2/3, x+1/3, -z+5/6'
'x-y+2/3, -y+1/3, -z+5/6'
'-x+2/3, -x+y+1/3, -z+5/6'
'x+1/3, y+2/3, z+2/3'
'-y+1/3, x-y+2/3, z+2/3'
'-x+y+1/3, -x+2/3, z+2/3'
'y+1/3, x+2/3, -z+7/6'
'x-y+1/3, -y+2/3, -z+7/6'
'-x+1/3, -x+y+2/3, -z+7/6'
'-x, -y, -z'
'y, -x+y, -z'
'x-y, x, -z'
'-y, -x, z-1/2'
'-x+y, y, z-1/2'
'x, x-y, z-1/2'
'-x+2/3, -y+1/3, -z+1/3'
'y+2/3, -x+y+1/3, -z+1/3'
'x-y+2/3, x+1/3, -z+1/3'
'-y+2/3, -x+1/3, z-1/6'
'-x+y+2/3, y+1/3, z-1/6'
'x+2/3, x-y+1/3, z-1/6'
'-x+1/3, -y+2/3, -z+2/3'
'y+1/3, -x+y+2/3, -z+2/3'
'x-y+1/3, x+2/3, -z+2/3'
'-y+1/3, -x+2/3, z+1/6'
'-x+y+1/3, y+2/3, z+1/6'
'x+1/3, x-y+2/3, z+1/6'

loop_
_atom_site_label
_atom_site_type_symbol
_atom_site_fract_x
_atom_site_fract_y
_atom_site_fract_z
_atom_site_U_iso_or_equiv
_atom_site_adp_type
_atom_site_occupancy
_atom_site_symmetry_multiplicity
_atom_site_calc_flag
_atom_site_refinement_flags
_atom_site_disorder_assembly
_atom_site_disorder_group
Cu1 Cu 1.03930(5) 0.19141(5) 0.036143(11) 0.0509(3) Uani 1 1 d . . .
I1 I 1.0000 0.0000 0.0000 0.0504(3) Uani 1 6 d S . .
K1 K 1.0000 0.0000 0.06065(4) 0.0575(6) Uani 1 3 d S . .
O1 O 0.9458(3) 0.1152(3) 0.05219(6) 0.0515(11) Uani 1 1 d . A .
C1 C 0.9199(5) 0.1477(5) 0.07014(9) 0.0604(18) Uani 1 1 d . . .
I2 I 0.6667 0.2924(2) 0.0833 0.184(2) Uani 0.33 2 d SPD . .
K2 K 0.83031(10) 0.04630(10) 0.01980(2) 0.0567(4) Uani 1 1 d . . .
O2 O 1.1311(3) 0.2598(3) 0.01850(6) 0.0586(11) Uani 1 1 d . . .
C2 C 0.8405(5) 0.0706(5) 0.07978(11) 0.070(2) Uani 1 1 d . B .
H2A H 0.7952 0.0433 0.0688 0.105 Uiso 1 1 calc R . .
H2B H 0.8187 0.0903 0.0917 0.105 Uiso 1 1 calc R . .
H2C H 0.8562 0.0283 0.0851 0.105 Uiso 1 1 calc R . .
C3 C 0.8989(6) 0.2161(5) 0.06270(12) 0.079(2) Uani 1 1 d . B .
H3A H 0.9519 0.2668 0.0573 0.119 Uiso 1 1 calc R . .
H3B H 0.8756 0.2336 0.0748 0.119 Uiso 1 1 calc R . .
H3C H 0.8555 0.1922 0.0512 0.119 Uiso 1 1 calc R . .
C4 C 0.9930(6) 0.1884(6) 0.08639(11) 0.092(3) Uani 1 1 d . B .
H4A H 1.0036 0.1435 0.0924 0.138 Uiso 1 1 calc R . .
H4B H 0.9768 0.2150 0.0980 0.138 Uiso 1 1 calc R . .
H4C H 1.0459 0.2331 0.0793 0.138 Uiso 1 1 calc R . .
C5 C 1.1814(5) 0.3496(5) 0.02300(10) 0.069(2) Uani 1 1 d . A .
C6 C 1.1251(6) 0.3914(5) 0.02294(12) 0.085(3) Uani 1 1 d . . .
H6A H 1.0948 0.3803 0.0091 0.127 Uiso 1 1 calc R A .
H6B H 1.1617 0.4543 0.0251 0.127 Uiso 1 1 calc R . .
H6C H 1.0823 0.3667 0.0346 0.127 Uiso 1 1 calc R . .
C7 C 1.2265(5) 0.3635(5) 0.04502(12) 0.085(3) Uani 1 1 d . . .
H7A H 1.1827 0.3314 0.0561 0.127 Uiso 1 1 calc R A .
H7B H 1.2576 0.4256 0.0485 0.127 Uiso 1 1 calc R . .
H7C H 1.2679 0.3422 0.0444 0.127 Uiso 1 1 calc R . .
C8 C 1.2510(6) 0.3887(6) 0.00544(12) 0.094(3) Uani 1 1 d . . .
H8A H 1.2778 0.3524 0.0036 0.142 Uiso 1 1 calc R A .
H8B H 1.2956 0.4476 0.0096 0.142 Uiso 1 1 calc R . .
H8C H 1.2241 0.3911 -0.0081 0.142 Uiso 1 1 calc R . .
O1D O 0.7142(9) 0.0987(11) 0.0337(3) 0.067(5) Uani 0.50 1 d PGDU A -1
N1D N 0.6051(10) 0.1247(10) 0.0457(2) 0.150(10) Uani 0.50 1 d PGDU A -1
C1D C 0.6594(16) 0.149(2) 0.0677(3) 0.223(17) Uani 0.50 1 d PGDU A -1
H1D1 H 0.6232 0.1489 0.0796 0.334 Uiso 0.50 1 calc PRD A -1
H1D2 H 0.7113 0.2062 0.0664 0.334 Uiso 0.50 1 calc PR A -1
H1D3 H 0.6769 0.1052 0.0706 0.334 Uiso 0.50 1 calc PR A -1
C2D C 0.5166(11) 0.1022(18) 0.0446(3) 0.098(7) Uani 0.50 1 d PGDU A -1
H2DA H 0.4895 0.0650 0.0320 0.148 Uiso 0.50 1 calc PR A -1
H2DB H 0.5127 0.1551 0.0433 0.148 Uiso 0.50 1 calc PR A -1
H2DC H 0.4864 0.0708 0.0576 0.148 Uiso 0.50 1 calc PR A -1
C3D C 0.6324(9) 0.0829(11) 0.0331(2) 0.157(14) Uani 0.50 1 d PGDU A -1
H3DA H 0.5926 0.0406 0.0233 0.188 Uiso 0.50 1 calc PR A -1
O1D' O 0.6908(8) 0.0655(11) 0.0314(3) 0.060(4) Uani 0.50 1 d PDU A -2
N1D' N 0.5761(7) 0.0931(10) 0.0358(2) 0.079(4) Uani 0.50 1 d PDU A -2
C1D' C 0.5221(9) 0.0059(10) 0.0224(3) 0.150(10) Uani 0.50 1 d PDU A -2
H1DD H 0.5523 -0.0276 0.0227 0.225 Uiso 0.50 1 calc PR A -2
H1DE H 0.5166 0.0202 0.0075 0.225 Uiso 0.50 1 calc PR A -2
H1DF H 0.4641 -0.0287 0.0287 0.225 Uiso 0.50 1 calc PR A -2
C2D' C 0.5419(15) 0.140(2) 0.0461(5) 0.175(18) Uani 0.50 1 d PDU A -2
H2DD H 0.5888 0.1903 0.0536 0.263 Uiso 0.50 1 calc PR A -2
H2DE H 0.4974 0.1026 0.0565 0.263 Uiso 0.50 1 calc PR A -2
H2DF H 0.5158 0.1608 0.0354 0.263 Uiso 0.50 1 calc PR A -2
C3D' C 0.6560(8) 0.1100(11) 0.0397(2) 0.093(7) Uani 0.50 1 d PDU A -2
H3DB H 0.6909 0.1571 0.0490 0.112 Uiso 0.50 1 calc PR A -2
O1C O 1.0292(10) 0.0247(13) 0.10557(15) 0.069(5) Uani 0.33 1 d PDU B -1
N1C N 1.0323(9) 0.019(2) 0.14314(15) 0.112(11) Uani 0.33 1 d PD B -1
C1C C 0.9399(15) 0.014(4) 0.1418(4) 0.180 Uiso 0.33 1 d PD B -1
H1CA H 0.9452 0.0683 0.1472 0.270 Uiso 0.33 1 calc PR B -1
H1CB H 0.8978 -0.0347 0.1507 0.270 Uiso 0.33 1 calc PR B -1
H1CC H 0.9200 0.0048 0.1269 0.270 Uiso 0.33 1 calc PR B -1
C2C C 1.0821(13) 0.0375(18) 0.1622(2) 0.100(9) Uani 0.33 1 d PD B -1
H2CA H 1.0760 -0.0166 0.1679 0.150 Uiso 0.33 1 calc PR B -1
H2CB H 1.0613 0.0636 0.1728 0.150 Uiso 0.33 1 calc PR B -1
H2CC H 1.1434 0.0781 0.1589 0.150 Uiso 0.33 1 calc PR B -1
C3C C 1.0709(9) 0.0387(13) 0.12415(17) 0.065(5) Uani 0.33 1 d PDU B -1
H3CA H 1.1323 0.0642 0.1238 0.077 Uiso 0.33 1 calc PR B -1

loop_
_atom_site_aniso_label
_atom_site_aniso_U_11
_atom_site_aniso_U_22
_atom_site_aniso_U_33
_atom_site_aniso_U_23
_atom_site_aniso_U_13
_atom_site_aniso_U_12
Cu1 0.0645(5) 0.0570(5) 0.0299(4) -0.0060(3) 0.0008(3) 0.0295(4)
I1 0.0596(4) 0.0596(4) 0.0321(5) 0.000 0.000 0.0298(2)
K1 0.0625(10) 0.0625(10) 0.0475(13) 0.000 0.000 0.0312(5)
O1 0.063(3) 0.059(3) 0.032(2) -0.0077(19) 0.0015(19) 0.030(2)
C1 0.076(5) 0.075(5) 0.036(3) -0.010(3) 0.005(3) 0.042(4)
I2 0.238(5) 0.138(2) 0.208(4) -0.002(3) -0.005(5) 0.119(2)
K2 0.0686(10) 0.0758(10) 0.0328(7) -0.0011(6) -0.0046(6) 0.0414(8)
O2 0.074(3) 0.059(3) 0.034(2) -0.0079(19) 0.004(2) 0.027(2)
C2 0.088(6) 0.081(5) 0.044(4) 0.002(4) 0.018(4) 0.044(5)
C3 0.099(6) 0.084(6) 0.066(5) -0.001(4) 0.025(4) 0.055(5)
C4 0.095(6) 0.133(8) 0.043(4) -0.042(5) -0.011(4) 0.052(6)
C5 0.083(5) 0.059(4) 0.042(4) -0.007(3) 0.010(4) 0.018(4)
C6 0.130(8) 0.060(5) 0.053(4) -0.012(4) 0.000(5) 0.039(5)
C7 0.087(6) 0.077(5) 0.058(4) -0.026(4) -0.008(4) 0.017(5)
C8 0.105(7) 0.077(6) 0.061(5) -0.004(4) 0.022(5) 0.015(5)
O1D 0.069(9) 0.071(13) 0.056(7) -0.019(8) -0.018(7) 0.031(9)
N1D 0.19(2) 0.126(17) 0.099(16) 0.013(13) 0.029(16) 0.048(17)
C1D 0.21(3) 0.23(3) 0.23(3) -0.07(2) 0.00(3) 0.12(2)
C2D 0.095(14) 0.16(2) 0.072(13) 0.054(12) 0.039(11) 0.089(15)
C3D 0.167(16) 0.160(15) 0.136(16) -0.023(9) -0.003(9) 0.076(10)
O1D' 0.050(8) 0.065(12) 0.071(9) -0.007(7) -0.009(7) 0.031(8)
N1D' 0.080(7) 0.128(9) 0.062(7) 0.029(6) 0.027(6) 0.076(7)
C1D' 0.075(12) 0.20(2) 0.20(2) 0.129(19) 0.042(13) 0.088(14)
C2D' 0.14(2) 0.30(4) 0.17(3) 0.07(2) 0.033(19) 0.18(3)
C3D' 0.072(11) 0.21(2) 0.041(8) 0.025(11) 0.000(8) 0.098(13)
O1C 0.077(10) 0.061(10) 0.062(6) -0.005(7) -0.007(6) 0.031(6)
N1C 0.063(15) 0.21(3) 0.036(7) 0.03(3) 0.015(8) 0.049(17)
C2C 0.12(2) 0.091(19) 0.050(13) -0.023(13) -0.025(14) 0.022(17)
C3C 0.065(9) 0.066(9) 0.069(9) -0.001(7) 0.004(7) 0.037(7)

loop_
_atom_type_symbol
_atom_type_description
_atom_type_scat_dispersion_real
_atom_type_scat_dispersion_imag
_atom_type_scat_source
C C 0.0033 0.0016 'International Tables Vol C Tables 4.2.6.8 and 6.1.1.4'
H H 0.0000 0.0000 'International Tables Vol C Tables 4.2.6.8 and 6.1.1.4'
O O 0.0106 0.0060 'International Tables Vol C Tables 4.2.6.8 and 6.1.1.4'
K K 0.2009 0.2494 'International Tables Vol C Tables 4.2.6.8 and 6.1.1.4'
Cu Cu 0.3201 1.2651 'International Tables Vol C Tables 4.2.6.8 and 6.1.1.4'
I I -0.4742 1.8119 'International Tables Vol C Tables 4.2.6.8 and 6.1.1.4'
N N 0.0061 0.0033 'International Tables Vol C Tables 4.2.6.8 and 6.1.1.4'

loop_
_geom_angle_atom_site_label_1
_geom_angle_atom_site_label_2
_geom_angle_atom_site_label_3
_geom_angle
_geom_angle_site_symmetry_1
_geom_angle_site_symmetry_3
O1 Cu1 O2 174.98(19) . .
O1 Cu1 K2 50.74(12) . .
O2 Cu1 K2 125.98(13) . .
O1 Cu1 K1 50.98(14) . .
O2 Cu1 K1 126.15(15) . .
K2 Cu1 K1 77.46(3) . .
O1 Cu1 K2 127.64(14) . 3_765
O2 Cu1 K2 49.39(15) . 3_765
K2 Cu1 K2 121.44(5) . 3_765
K1 Cu1 K2 76.78(3) . 3_765
O1 Cu1 K2 126.70(13) . 20_665
O2 Cu1 K2 50.05(13) . 20_665
K2 Cu1 K2 75.99(3) . 20_665
K1 Cu1 K2 122.47(5) . 20_665
K2 Cu1 K2 75.35(3) 3_765 20_665
K2 I1 K2 180.00(4) 20_665 2_645
K2 I1 K2 70.453(19) 20_665 .
K2 I1 K2 109.547(19) 2_645 .
K2 I1 K2 109.548(19) 20_665 21_545
K2 I1 K2 70.452(19) 2_645 21_545
K2 I1 K2 70.453(19) . 21_545
K2 I1 K2 70.452(19) 20_665 3_765
K2 I1 K2 109.548(19) 2_645 3_765
K2 I1 K2 109.547(19) . 3_765
K2 I1 K2 180.00(6) 21_545 3_765
K2 I1 K2 109.546(19) 20_665 19_755
K2 I1 K2 70.454(19) 2_645 19_755
K2 I1 K2 180.0 . 19_755
K2 I1 K2 109.545(19) 21_545 19_755
K2 I1 K2 70.455(19) 3_765 19_755
K2 I1 K1 109.396(19) 20_665 .
K2 I1 K1 70.604(19) 2_645 .
K2 I1 K1 70.607(19) . .
K2 I1 K1 109.396(19) 21_545 .
K2 I1 K1 70.604(19) 3_765 .
K2 I1 K1 109.395(19) 19_755 .
K2 I1 K1 70.604(19) 20_665 19_755
K2 I1 K1 109.396(19) 2_645 19_755
K2 I1 K1 109.393(19) . 19_755
K2 I1 K1 70.604(19) 21_545 19_755
K2 I1 K1 109.396(19) 3_765 19_755
K2 I1 K1 70.605(19) 19_755 19_755
K1 I1 K1 180.0 . 19_755
O1 K1 O1 116.33(6) . 2_645
O1 K1 O1 116.33(6) . 3_765
O1 K1 O1 116.33(6) 2_645 3_765
O1 K1 O1C 92.9(4) . 2_645
O1 K1 O1C 100.4(6) 2_645 2_645
O1 K1 O1C 109.9(3) 3_765 2_645
O1 K1 O1C 109.9(3) . 3_765
O1 K1 O1C 93.0(4) 2_645 3_765
O1 K1 O1C 100.4(6) 3_765 3_765
O1C K1 O1C 17.0(4) 2_645 3_765
O1 K1 O1C 100.4(6) . .
O1 K1 O1C 109.9(3) 2_645 .
O1 K1 O1C 93.0(4) 3_765 .
O1C K1 O1C 17.0(4) 2_645 .
O1C K1 O1C 17.0(4) 3_765 .
O1 K1 Cu1 31.54(9) . .
O1 K1 Cu1 132.33(10) 2_645 .
O1 K1 Cu1 85.57(9) 3_765 .
O1C K1 Cu1 111.3(5) 2_645 .
O1C K1 Cu1 125.9(2) 3_765 .
O1C K1 Cu1 110.5(5) . .
O1 K1 Cu1 85.57(9) . 2_645
O1 K1 Cu1 31.54(9) 2_645 2_645
O1 K1 Cu1 132.33(10) 3_765 2_645
O1C K1 Cu1 110.5(5) 2_645 2_645
O1C K1 Cu1 111.3(5) 3_765 2_645
O1C K1 Cu1 125.9(2) . 2_645
Cu1 K1 Cu1 102.09(5) . 2_645
O1 K1 Cu1 132.33(10) . 3_765
O1 K1 Cu1 85.57(9) 2_645 3_765
O1 K1 Cu1 31.54(9) 3_765 3_765
O1C K1 Cu1 125.9(2) 2_645 3_765
O1C K1 Cu1 110.5(5) 3_765 3_765
O1C K1 Cu1 111.3(5) . 3_765
Cu1 K1 Cu1 102.09(5) . 3_765
Cu1 K1 Cu1 102.09(5) 2_645 3_765
O1 K1 I1 78.82(9) . .
O1 K1 I1 78.82(9) 2_645 .
O1 K1 I1 78.82(9) 3_765 .
O1C K1 I1 170.2(2) 2_645 .
O1C K1 I1 170.2(2) 3_765 .
O1C K1 I1 170.2(2) . .
Cu1 K1 I1 63.89(4) . .
Cu1 K1 I1 63.89(4) 2_645 .
Cu1 K1 I1 63.89(4) 3_765 .
O1 K1 K2 124.98(10) . 2_645
O1 K1 K2 36.73(9) 2_645 2_645
O1 K1 K2 83.46(9) 3_765 2_645
O1C K1 K2 129.8(6) 2_645 2_645
O1C K1 K2 116.2(2) 3_765 2_645
O1C K1 K2 130.9(5) . 2_645
Cu1 K1 K2 117.89(6) . 2_645
Cu1 K1 K2 51.11(3) 2_645 2_645
Cu1 K1 K2 51.98(3) 3_765 2_645
I1 K1 K2 54.01(3) . 2_645
O1 K1 K2 83.46(9) . 3_765
O1 K1 K2 124.98(10) 2_645 3_765
O1 K1 K2 36.74(9) 3_765 3_765
O1C K1 K2 130.9(5) 2_645 3_765
O1C K1 K2 129.8(6) 3_765 3_765
O1C K1 K2 116.2(2) . 3_765
Cu1 K1 K2 51.98(3) . 3_765
Cu1 K1 K2 117.89(6) 2_645 3_765
Cu1 K1 K2 51.11(3) 3_765 3_765
I1 K1 K2 54.01(3) . 3_765
K2 K1 K2 88.96(4) 2_645 3_765
C1 O1 Cu1 118.9(4) . .
C1 O1 K2 116.2(4) . .
Cu1 O1 K2 97.56(15) . .
C1 O1 K1 117.3(4) . .
Cu1 O1 K1 97.47(17) . .
K2 O1 K1 106.20(15) . .
O1 C1 C3 110.0(5) . .
O1 C1 C2 106.6(5) . .
C3 C1 C2 110.8(6) . .
O1 C1 C4 109.9(6) . .
C3 C1 C4 108.5(7) . .
C2 C1 C4 110.9(6) . .
I2 I2 I2 60.0 2_655 3_665
O2 K2 O1 115.15(14) 2_645 .
O2 K2 O2 116.98(11) 2_645 21_545
O1 K2 O2 118.17(14) . 21_545
O2 K2 O1D' 95.6(4) 2_645 .
O1 K2 O1D' 106.0(4) . .
O2 K2 O1D' 99.7(5) 21_545 .
O2 K2 O1D 106.4(4) 2_645 .
O1 K2 O1D 98.0(4) . .
O2 K2 O1D 97.1(5) 21_545 .
O1D' K2 O1D 11.2(5) . .
O2 K2 Cu1 131.91(11) 2_645 .
O1 K2 Cu1 31.69(9) . .
O2 K2 Cu1 87.37(11) 21_545 .
O1D' K2 Cu1 121.9(3) . .
O1D K2 Cu1 111.0(3) . .
O2 K2 Cu1 31.10(9) 2_645 2_645
O1 K2 Cu1 85.17(10) . 2_645
O2 K2 Cu1 132.64(10) 21_545 2_645
O1D' K2 Cu1 113.3(4) . 2_645
O1D K2 Cu1 121.2(4) . 2_645
Cu1 K2 Cu1 101.68(4) . 2_645
O2 K2 Cu1 86.64(9) 2_645 21_545
O1 K2 Cu1 134.31(10) . 21_545
O2 K2 Cu1 31.15(9) 21_545 21_545
O1D' K2 Cu1 111.4(4) . 21_545
O1D K2 Cu1 114.4(4) . 21_545
Cu1 K2 Cu1 103.76(4) . 21_545
Cu1 K2 Cu1 102.70(4) 2_645 21_545
O2 K2 I1 79.29(10) 2_645 .
O1 K2 I1 80.26(9) . .
O2 K2 I1 79.02(10) 21_545 .
O1D' K2 I1 173.3(3) . .
O1D K2 I1 174.2(4) . .
Cu1 K2 I1 64.73(3) . .
Cu1 K2 I1 64.26(3) 2_645 .
Cu1 K2 I1 64.24(3) 21_545 .
O2 K2 K2 127.01(10) 2_645 20_665
O1 K2 K2 84.25(9) . 20_665
O2 K2 K2 37.54(10) 21_545 20_665
O1D' K2 K2 127.4(5) . 20_665
O1D K2 K2 119.7(4) . 20_665
Cu1 K2 K2 52.57(2) . 20_665
Cu1 K2 K2 119.03(3) 2_645 20_665
Cu1 K2 K2 52.30(4) 21_545 20_665
I1 K2 K2 54.774(10) . 20_665
O2 K2 K2 37.92(9) 2_645 21_545
O1 K2 K2 126.85(10) . 21_545
O2 K2 K2 82.55(10) 21_545 21_545
O1D' K2 K2 118.6(3) . 21_545
O1D K2 K2 129.4(3) . 21_545
Cu1 K2 K2 119.50(3) . 21_545
Cu1 K2 K2 52.36(2) 2_645 21_545
Cu1 K2 K2 51.44(3) 21_545 21_545
I1 K2 K2 54.774(10) . 21_545
K2 K2 K2 90.16(4) 20_665 21_545
O2 K2 K1 82.34(10) 2_645 .
O1 K2 K1 37.07(9) . .
O2 K2 K1 127.00(11) 21_545 .
O1D' K2 K1 128.6(5) . .
O1D K2 K1 125.7(4) . .
Cu1 K2 K1 51.43(2) . .
Cu1 K2 K1 51.24(2) 2_645 .
Cu1 K2 K1 119.63(5) 21_545 .
I1 K2 K1 55.39(3) . .
K2 K2 K1 90.43(3) 20_665 .
K2 K2 K1 90.43(3) 21_545 .
C5 O2 Cu1 118.7(4) . .
C5 O2 K2 116.1(4) . 3_765
Cu1 O2 K2 99.51(19) . 3_765
C5 O2 K2 116.4(4) . 20_665
Cu1 O2 K2 98.81(19) . 20_665
K2 O2 K2 104.54(14) 3_765 20_665
O2 C5 C6 110.7(6) . .
O2 C5 C8 106.4(6) . .
C6 C5 C8 110.9(7) . .
O2 C5 C7 109.9(6) . .
C6 C5 C7 110.0(6) . .
C8 C5 C7 108.9(7) . .
C3D O1D K2 146.0(7) . .
C3D N1D C2D 118.3 . .
C3D N1D C1D 108.3 . .
C2D N1D C1D 123.7 . .
N1D C3D O1D 121.8 . .
C3D' O1D' K2 152.8(10) . .
C3D' N1D' C2D' 120.9(7) . .
C3D' N1D' C1D' 112.1(6) . .
C2D' N1D' C1D' 126.0(7) . .
N1D' C3D' O1D' 124.1(8) . .
C3C O1C K1 158.3(14) . .
C3C N1C C2C 120.3(8) . .
C3C N1C C1C 110.8(8) . .
C2C N1C C1C 124.2(9) . .
N1C C3C O1C 124.2(9) . .

loop_
_geom_bond_atom_site_label_1
_geom_bond_atom_site_label_2
_geom_bond_distance
_geom_bond_site_symmetry_2
Cu1 O1 1.827(4) .
Cu1 O2 1.832(4) .
Cu1 K2 3.4465(17) .
Cu1 K1 3.4620(14) .
Cu1 K2 3.4973(17) 3_765
Cu1 K2 3.5004(14) 20_665
I1 K2 3.7072(16) 20_665
I1 K2 3.7072(16) 2_645
I1 K2 3.7072(15) .
I1 K2 3.7072(16) 21_545
I1 K2 3.7072(16) 3_765
I1 K2 3.7073(16) 19_755
I1 K1 3.771(2) .
I1 K1 3.771(2) 19_755
K1 O1 2.713(4) .
K1 O1 2.713(4) 2_645
K1 O1 2.713(4) 3_765
K1 O1C 2.835(10) 2_645
K1 O1C 2.835(10) 3_765
K1 O1C 2.835(10) .
K1 Cu1 3.4621(14) 2_645
K1 Cu1 3.4621(14) 3_765
K1 K2 4.322(2) 2_645
K1 K2 4.322(2) 3_765
O1 C1 1.433(7) .
O1 K2 2.692(4) .
C1 C3 1.511(10) .
C1 C2 1.513(10) .
C1 C4 1.513(10) .
I2 I2 1.257(7) 2_655
I2 I2 1.257(7) 3_665
K2 O2 2.692(5) 2_645
K2 O2 2.715(4) 21_545
K2 O1D' 2.760(11) .
K2 O1D 2.790(14) .
K2 Cu1 3.4975(17) 2_645
K2 Cu1 3.5000(15) 21_545
K2 K2 4.2767(19) 20_665
K2 K2 4.2767(19) 21_545
O2 C5 1.412(8) .
O2 K2 2.692(5) 3_765
O2 K2 2.715(4) 20_665
C5 C6 1.514(11) .
C5 C8 1.530(10) .
C5 C7 1.542(10) .
O1D C3D 1.3349 .
N1D C3D 1.3293 .
N1D C2D 1.4148 .
N1D C1D 1.6030 .
O1D' C3D' 1.326(5) .
N1D' C3D' 1.318(5) .
N1D' C2D' 1.412(5) .
N1D' C1D' 1.587(5) .
O1C C3C 1.326(5) .
N1C C3C 1.321(5) .
N1C C2C 1.414(5) .
N1C C1C 1.595(5) .

loop_
_geom_torsion_atom_site_label_1
_geom_torsion_atom_site_label_2
_geom_torsion_atom_site_label_3
_geom_torsion_atom_site_label_4
_geom_torsion
_geom_torsion_site_symmetry_1
_geom_torsion_site_symmetry_4
O2 Cu1 K1 O1 -174.8(2) . .
K2 Cu1 K1 O1 -49.15(15) . .
K2 Cu1 K1 O1 -176.10(16) 3_765 .
K2 Cu1 K1 O1 -113.33(16) 20_665 .
O1 Cu1 K1 O1 70.31(7) . 2_645
O2 Cu1 K1 O1 -104.5(2) . 2_645
K2 Cu1 K1 O1 21.16(13) . 2_645
K2 Cu1 K1 O1 -105.80(14) 3_765 2_645
K2 Cu1 K1 O1 -43.02(14) 20_665 2_645
O1 Cu1 K1 O1 -167.6(2) . 3_765
O2 Cu1 K1 O1 17.60(19) . 3_765
K2 Cu1 K1 O1 143.25(9) . 3_765
K2 Cu1 K1 O1 16.30(9) 3_765 3_765
K2 Cu1 K1 O1 79.07(10) 20_665 3_765
O1 Cu1 K1 O1C -57.9(4) . 2_645
O2 Cu1 K1 O1C 127.3(4) . 2_645
K2 Cu1 K1 O1C -107.1(4) . 2_645
K2 Cu1 K1 O1C 126.0(4) 3_765 2_645
K2 Cu1 K1 O1C -171.2(4) 20_665 2_645
O1 Cu1 K1 O1C -67.9(7) . 3_765
O2 Cu1 K1 O1C 117.3(7) . 3_765
K2 Cu1 K1 O1C -117.1(7) . 3_765
K2 Cu1 K1 O1C 116.0(7) 3_765 3_765
K2 Cu1 K1 O1C 178.7(7) 20_665 3_765
O1 Cu1 K1 O1C -76.1(5) . .
O2 Cu1 K1 O1C 109.1(5) . .
K2 Cu1 K1 O1C -125.3(4) . .
K2 Cu1 K1 O1C 107.8(4) 3_765 .
K2 Cu1 K1 O1C 170.6(4) 20_665 .
O1 Cu1 K1 Cu1 60.01(15) . 2_645
O2 Cu1 K1 Cu1 -114.78(16) . 2_645
K2 Cu1 K1 Cu1 10.86(4) . 2_645
K2 Cu1 K1 Cu1 -116.09(5) 3_765 2_645
K2 Cu1 K1 Cu1 -53.32(5) 20_665 2_645
O1 Cu1 K1 Cu1 165.37(16) . 3_765
O2 Cu1 K1 Cu1 -9.43(17) . 3_765
K2 Cu1 K1 Cu1 116.22(5) . 3_765
K2 Cu1 K1 Cu1 -10.73(4) 3_765 3_765
K2 Cu1 K1 Cu1 52.04(5) 20_665 3_765
O1 Cu1 K1 I1 112.69(15) . .
O2 Cu1 K1 I1 -62.11(16) . .
K2 Cu1 K1 I1 63.54(3) . .
K2 Cu1 K1 I1 -63.41(3) 3_765 .
K2 Cu1 K1 I1 -0.64(3) 20_665 .
O1 Cu1 K1 K2 112.20(16) . 2_645
O2 Cu1 K1 K2 -62.60(16) . 2_645
K2 Cu1 K1 K2 63.05(3) . 2_645
K2 Cu1 K1 K2 -63.91(3) 3_765 2_645
K2 Cu1 K1 K2 -1.13(6) 20_665 2_645
O1 Cu1 K1 K2 176.10(16) . 3_765
O2 Cu1 K1 K2 1.31(16) . 3_765
K2 Cu1 K1 K2 126.95(5) . 3_765
K2 Cu1 K1 K2 62.77(5) 20_665 3_765
K2 I1 K1 O1 30.01(10) 20_665 .
K2 I1 K1 O1 -149.99(10) 2_645 .
K2 I1 K1 O1 -29.99(10) . .
K2 I1 K1 O1 -89.99(10) 21_545 .
K2 I1 K1 O1 90.01(10) 3_765 .
K2 I1 K1 O1 150.01(10) 19_755 .
K1 I1 K1 O1 0(11) 19_755 .
K2 I1 K1 O1 150.01(10) 20_665 2_645
K2 I1 K1 O1 -29.99(10) 2_645 2_645
K2 I1 K1 O1 90.01(10) . 2_645
K2 I1 K1 O1 30.01(10) 21_545 2_645
K2 I1 K1 O1 -149.99(10) 3_765 2_645
K2 I1 K1 O1 -89.99(10) 19_755 2_645
K1 I1 K1 O1 0(27) 19_755 2_645
K2 I1 K1 O1 -89.99(10) 20_665 3_765
K2 I1 K1 O1 90.01(10) 2_645 3_765
K2 I1 K1 O1 -149.99(10) . 3_765
K2 I1 K1 O1 150.01(10) 21_545 3_765
K2 I1 K1 O1 -29.99(10) 3_765 3_765
K2 I1 K1 O1 30.01(10) 19_755 3_765
K1 I1 K1 O1 0(8) 19_755 3_765
K2 I1 K1 O1C 63(3) 20_665 2_645
K2 I1 K1 O1C -117(3) 2_645 2_645
K2 I1 K1 O1C 3(3) . 2_645
K2 I1 K1 O1C -57(3) 21_545 2_645
K2 I1 K1 O1C 123(3) 3_765 2_645
K2 I1 K1 O1C -177(3) 19_755 2_645
K1 I1 K1 O1C 0(16) 19_755 2_645
K2 I1 K1 O1C -177(3) 20_665 3_765
K2 I1 K1 O1C 3(3) 2_645 3_765
K2 I1 K1 O1C 123(3) . 3_765
K2 I1 K1 O1C 63(3) 21_545 3_765
K2 I1 K1 O1C -117(3) 3_765 3_765
K2 I1 K1 O1C -57(3) 19_755 3_765
K1 I1 K1 O1C 0(22) 19_755 3_765
K2 I1 K1 O1C -57(3) 20_665 .
K2 I1 K1 O1C 123(3) 2_645 .
K2 I1 K1 O1C -117(3) . .
K2 I1 K1 O1C -177(3) 21_545 .
K2 I1 K1 O1C 3(3) 3_765 .
K2 I1 K1 O1C 63(3) 19_755 .
K1 I1 K1 O1C 0(3) 19_755 .
K2 I1 K1 Cu1 0.54(3) 20_665 .
K2 I1 K1 Cu1 -179.46(3) 2_645 .
K2 I1 K1 Cu1 -59.46(3) . .
K2 I1 K1 Cu1 -119.46(3) 21_545 .
K2 I1 K1 Cu1 60.54(3) 3_765 .
K2 I1 K1 Cu1 120.54(3) 19_755 .
K1 I1 K1 Cu1 0(6) 19_755 .
K2 I1 K1 Cu1 120.54(3) 20_665 2_645
K2 I1 K1 Cu1 -59.46(3) 2_645 2_645
K2 I1 K1 Cu1 60.54(3) . 2_645
K2 I1 K1 Cu1 0.54(3) 21_545 2_645
K2 I1 K1 Cu1 -179.46(3) 3_765 2_645
K2 I1 K1 Cu1 -119.46(3) 19_755 2_645
K1 I1 K1 Cu1 0(25) 19_755 2_645
K2 I1 K1 Cu1 -119.46(3) 20_665 3_765
K2 I1 K1 Cu1 60.54(3) 2_645 3_765
K2 I1 K1 Cu1 -179.46(3) . 3_765
K2 I1 K1 Cu1 120.54(3) 21_545 3_765
K2 I1 K1 Cu1 -59.46(3) 3_765 3_765
K2 I1 K1 Cu1 0.54(3) 19_755 3_765
K1 I1 K1 Cu1 0(13) 19_755 3_765
K2 I1 K1 K2 180.0 20_665 2_645
K2 I1 K1 K2 120.0 . 2_645
K2 I1 K1 K2 60.0 21_545 2_645
K2 I1 K1 K2 -120.0 3_765 2_645
K2 I1 K1 K2 -60.0 19_755 2_645
K1 I1 K1 K2 0(23) 19_755 2_645
K2 I1 K1 K2 -60.0 20_665 3_765
K2 I1 K1 K2 120.0 2_645 3_765
K2 I1 K1 K2 -120.0 . 3_765
K2 I1 K1 K2 180.0 21_545 3_765
K2 I1 K1 K2 60.0 19_755 3_765
K1 I1 K1 K2 0(4) 19_755 3_765
O2 Cu1 O1 C1 -176(16) . .
K2 Cu1 O1 C1 -125.6(5) . .
K1 Cu1 O1 C1 126.9(5) . .
K2 Cu1 O1 C1 131.7(4) 3_765 .
K2 Cu1 O1 C1 -128.2(4) 20_665 .
O2 Cu1 O1 K2 -51(2) . .
K1 Cu1 O1 K2 -107.53(17) . .
K2 Cu1 O1 K2 -102.73(14) 3_765 .
K2 Cu1 O1 K2 -2.6(2) 20_665 .
O2 Cu1 O1 K1 57(2) . .
K2 Cu1 O1 K1 107.53(17) . .
K2 Cu1 O1 K1 4.79(19) 3_765 .
K2 Cu1 O1 K1 104.95(14) 20_665 .
O1 K1 O1 C1 102.9(4) 2_645 .
O1 K1 O1 C1 -114.2(4) 3_765 .
O1C K1 O1 C1 -0.2(6) 2_645 .
O1C K1 O1 C1 -1.0(7) 3_765 .
O1C K1 O1 C1 -15.6(5) . .
Cu1 K1 O1 C1 -128.0(5) . .
Cu1 K1 O1 C1 110.1(4) 2_645 .
Cu1 K1 O1 C1 -147.5(4) 3_765 .
I1 K1 O1 C1 174.4(4) . .
K2 K1 O1 C1 144.8(4) 2_645 .
K2 K1 O1 C1 -131.1(4) 3_765 .
O1 K1 O1 Cu1 -129.05(10) 2_645 .
O1 K1 O1 Cu1 13.8(2) 3_765 .
O1C K1 O1 Cu1 127.8(5) 2_645 .
O1C K1 O1 Cu1 127.0(6) 3_765 .
O1C K1 O1 Cu1 112.4(3) . .
Cu1 K1 O1 Cu1 -121.85(14) 2_645 .
Cu1 K1 O1 Cu1 -19.5(2) 3_765 .
I1 K1 O1 Cu1 -57.61(12) . .
K2 K1 O1 Cu1 -87.21(16) 2_645 .
K2 K1 O1 Cu1 -3.09(12) 3_765 .
O1 K1 O1 K2 -28.9(2) 2_645 .
O1 K1 O1 K2 113.97(11) 3_765 .
O1C K1 O1 K2 -132.1(5) 2_645 .
O1C K1 O1 K2 -132.8(6) 3_765 .
O1C K1 O1 K2 -147.4(3) . .
Cu1 K1 O1 K2 100.15(17) . .
Cu1 K1 O1 K2 -21.69(12) 2_645 .
Cu1 K1 O1 K2 80.64(17) 3_765 .
I1 K1 O1 K2 42.54(10) . .
K2 K1 O1 K2 12.94(18) 2_645 .
K2 K1 O1 K2 97.06(12) 3_765 .
Cu1 O1 C1 C3 58.5(7) . .
K2 O1 C1 C3 -57.5(7) . .
K1 O1 C1 C3 175.4(5) . .
Cu1 O1 C1 C2 178.8(4) . .
K2 O1 C1 C2 62.7(6) . .
K1 O1 C1 C2 -64.4(6) . .
Cu1 O1 C1 C4 -61.0(7) . .
K2 O1 C1 C4 -177.0(5) . .
K1 O1 C1 C4 55.9(7) . .
C1 O1 K2 O2 -102.4(4) . 2_645
Cu1 O1 K2 O2 130.09(17) . 2_645
K1 O1 K2 O2 30.00(19) . 2_645
C1 O1 K2 O2 112.5(4) . 21_545
Cu1 O1 K2 O2 -15.0(2) . 21_545
K1 O1 K2 O2 -115.07(16) . 21_545
C1 O1 K2 O1D' 1.9(6) . .
Cu1 O1 K2 O1D' -125.6(5) . .
K1 O1 K2 O1D' 134.3(5) . .
C1 O1 K2 O1D 10.0(6) . .
Cu1 O1 K2 O1D -117.5(5) . .
K1 O1 K2 O1D 142.4(5) . .
C1 O1 K2 Cu1 127.5(5) . .
K1 O1 K2 Cu1 -100.1(2) . .
C1 O1 K2 Cu1 -110.9(4) . 2_645
Cu1 O1 K2 Cu1 121.56(15) . 2_645
K1 O1 K2 Cu1 21.47(12) . 2_645
C1 O1 K2 Cu1 146.0(4) . 21_545
Cu1 O1 K2 Cu1 18.5(2) . 21_545
K1 O1 K2 Cu1 -81.59(18) . 21_545
C1 O1 K2 I1 -175.6(4) . .
Cu1 O1 K2 I1 56.89(14) . .
K1 O1 K2 I1 -43.20(11) . .
C1 O1 K2 K2 129.2(4) . 20_665
Cu1 O1 K2 K2 1.70(14) . 20_665
K1 O1 K2 K2 -98.39(12) . 20_665
C1 O1 K2 K2 -144.9(4) . 21_545
Cu1 O1 K2 K2 87.58(18) . 21_545
K1 O1 K2 K2 -12.51(19) . 21_545
C1 O1 K2 K1 -132.4(5) . .
Cu1 O1 K2 K1 100.1(2) . .
O1 Cu1 K2 O2 -68.5(2) . 2_645
O2 Cu1 K2 O2 106.7(2) . 2_645
K1 Cu1 K2 O2 -19.13(13) . 2_645
K2 Cu1 K2 O2 46.63(14) 3_765 2_645
K2 Cu1 K2 O2 109.36(12) 20_665 2_645
O2 Cu1 K2 O1 175.2(3) . .
K1 Cu1 K2 O1 49.38(17) . .
K2 Cu1 K2 O1 115.14(18) 3_765 .
K2 Cu1 K2 O1 177.87(17) 20_665 .
O1 Cu1 K2 O2 166.8(2) . 21_545
O2 Cu1 K2 O2 -17.99(16) . 21_545
K1 Cu1 K2 O2 -143.81(10) . 21_545
K2 Cu1 K2 O2 -78.05(10) 3_765 21_545
K2 Cu1 K2 O2 -15.32(10) 20_665 21_545
O1 Cu1 K2 O1D' 67.0(6) . .
O2 Cu1 K2 O1D' -117.8(6) . .
K1 Cu1 K2 O1D' 116.4(6) . .
K2 Cu1 K2 O1D' -177.8(6) 3_765 .
K2 Cu1 K2 O1D' -115.1(6) 20_665 .
O1 Cu1 K2 O1D 70.2(5) . .
O2 Cu1 K2 O1D -114.6(5) . .
K1 Cu1 K2 O1D 119.5(5) . .
K2 Cu1 K2 O1D -174.7(5) 3_765 .
K2 Cu1 K2 O1D -112.0(5) 20_665 .
O1 Cu1 K2 Cu1 -60.11(17) . 2_645
O2 Cu1 K2 Cu1 115.09(18) . 2_645
K1 Cu1 K2 Cu1 -10.73(4) . 2_645
K2 Cu1 K2 Cu1 55.03(6) 3_765 2_645
K2 Cu1 K2 Cu1 117.76(3) 20_665 2_645
O1 Cu1 K2 Cu1 -166.48(18) . 21_545
O2 Cu1 K2 Cu1 8.72(19) . 21_545
K1 Cu1 K2 Cu1 -117.11(5) . 21_545
K2 Cu1 K2 Cu1 -51.35(6) 3_765 21_545
K2 Cu1 K2 Cu1 11.39(5) 20_665 21_545
O1 Cu1 K2 I1 -114.10(17) . .
O2 Cu1 K2 I1 61.10(18) . .
K1 Cu1 K2 I1 -64.72(4) . .
K2 Cu1 K2 I1 1.04(4) 3_765 .
K2 Cu1 K2 I1 63.77(3) 20_665 .
O1 Cu1 K2 K2 -177.87(17) . 20_665
O2 Cu1 K2 K2 -2.67(18) . 20_665
K1 Cu1 K2 K2 -128.49(4) . 20_665
K2 Cu1 K2 K2 -62.73(3) 3_765 20_665
O1 Cu1 K2 K2 -113.27(18) . 21_545
O2 Cu1 K2 K2 61.93(19) . 21_545
K1 Cu1 K2 K2 -63.89(6) . 21_545
K2 Cu1 K2 K2 1.87(8) 3_765 21_545
K2 Cu1 K2 K2 64.60(6) 20_665 21_545
O1 Cu1 K2 K1 -49.38(17) . .
O2 Cu1 K2 K1 125.83(19) . .
K2 Cu1 K2 K1 65.76(5) 3_765 .
K2 Cu1 K2 K1 128.49(4) 20_665 .
K2 I1 K2 O2 152.06(10) 20_665 2_645
K2 I1 K2 O2 -27.94(10) 2_645 2_645
K2 I1 K2 O2 31.87(8) 21_545 2_645
K2 I1 K2 O2 -148.13(8) 3_765 2_645
K2 I1 K2 O2 85.9(6) 19_755 2_645
K1 I1 K2 O2 -88.03(9) . 2_645
K1 I1 K2 O2 91.97(9) 19_755 2_645
K2 I1 K2 O1 -89.82(9) 20_665 .
K2 I1 K2 O1 90.18(9) 2_645 .
K2 I1 K2 O1 150.00(10) 21_545 .
K2 I1 K2 O1 -30.00(10) 3_765 .
K2 I1 K2 O1 -155.9(6) 19_755 .
K1 I1 K2 O1 30.09(9) . .
K1 I1 K2 O1 -149.91(9) 19_755 .
K2 I1 K2 O2 31.60(10) 20_665 21_545
K2 I1 K2 O2 -148.40(10) 2_645 21_545
K2 I1 K2 O2 -88.59(11) 21_545 21_545
K2 I1 K2 O2 91.41(11) 3_765 21_545
K2 I1 K2 O2 -34.5(6) 19_755 21_545
K1 I1 K2 O2 151.50(10) . 21_545
K1 I1 K2 O2 -28.50(10) 19_755 21_545
K2 I1 K2 O1D' 111(4) 20_665 .
K2 I1 K2 O1D' -69(4) 2_645 .
K2 I1 K2 O1D' -9(4) 21_545 .
K2 I1 K2 O1D' 171(4) 3_765 .
K2 I1 K2 O1D' 45(4) 19_755 .
K1 I1 K2 O1D' -129(4) . .
K1 I1 K2 O1D' 51(4) 19_755 .
K2 I1 K2 O1D -17(4) 20_665 .
K2 I1 K2 O1D 163(4) 2_645 .
K2 I1 K2 O1D -137(4) 21_545 .
K2 I1 K2 O1D 43(4) 3_765 .
K2 I1 K2 O1D -83(4) 19_755 .
K1 I1 K2 O1D 103(4) . .
K1 I1 K2 O1D -77(4) 19_755 .
K2 I1 K2 Cu1 -60.698(19) 20_665 .
K2 I1 K2 Cu1 119.302(19) 2_645 .
K2 I1 K2 Cu1 179.11(4) 21_545 .
K2 I1 K2 Cu1 -0.89(4) 3_765 .
K2 I1 K2 Cu1 -126.8(6) 19_755 .
K1 I1 K2 Cu1 59.209(18) . .
K1 I1 K2 Cu1 -120.791(18) 19_755 .
K2 I1 K2 Cu1 -179.13(4) 20_665 2_645
K2 I1 K2 Cu1 0.87(4) 2_645 2_645
K2 I1 K2 Cu1 60.69(2) 21_545 2_645
K2 I1 K2 Cu1 -119.31(2) 3_765 2_645
K2 I1 K2 Cu1 114.7(6) 19_755 2_645
K1 I1 K2 Cu1 -59.220(18) . 2_645
K1 I1 K2 Cu1 120.780(18) 19_755 2_645
K2 I1 K2 Cu1 60.62(4) 20_665 21_545
K2 I1 K2 Cu1 -119.38(4) 2_645 21_545
K2 I1 K2 Cu1 -59.56(4) 21_545 21_545
K2 I1 K2 Cu1 120.44(4) 3_765 21_545
K2 I1 K2 Cu1 -5.5(6) 19_755 21_545
K1 I1 K2 Cu1 -179.47(3) . 21_545
K1 I1 K2 Cu1 0.53(3) 19_755 21_545
K2 I1 K2 K2 180.0 2_645 20_665
K2 I1 K2 K2 -120.19(5) 21_545 20_665
K2 I1 K2 K2 59.81(5) 3_765 20_665
K2 I1 K2 K2 -66.1(6) 19_755 20_665
K1 I1 K2 K2 119.91(2) . 20_665
K1 I1 K2 K2 -60.09(2) 19_755 20_665
K2 I1 K2 K2 120.19(5) 20_665 21_545
K2 I1 K2 K2 -59.81(5) 2_645 21_545
K2 I1 K2 K2 180.0 3_765 21_545
K2 I1 K2 K2 54.1(6) 19_755 21_545
K1 I1 K2 K2 -119.91(2) . 21_545
K1 I1 K2 K2 60.09(2) 19_755 21_545
K2 I1 K2 K1 -119.91(2) 20_665 .
K2 I1 K2 K1 60.09(2) 2_645 .
K2 I1 K2 K1 119.91(2) 21_545 .
K2 I1 K2 K1 -60.09(2) 3_765 .
K2 I1 K2 K1 174.0(6) 19_755 .
K1 I1 K2 K1 180.0 19_755 .
O1 K1 K2 O2 -152.82(17) . 2_645
O1 K1 K2 O2 1.33(12) 2_645 2_645
O1 K1 K2 O2 119.03(14) 3_765 2_645
O1C K1 K2 O2 -97.1(7) 2_645 2_645
O1C K1 K2 O2 -86.9(5) 3_765 2_645
O1C K1 K2 O2 -109.2(4) . 2_645
Cu1 K1 K2 O2 165.76(10) . 2_645
Cu1 K1 K2 O2 -0.72(9) 2_645 2_645
Cu1 K1 K2 O2 82.79(9) 3_765 2_645
I1 K1 K2 O2 82.24(9) . 2_645
K2 K1 K2 O2 37.75(10) 2_645 2_645
K2 K1 K2 O2 126.73(9) 3_765 2_645
O1 K1 K2 O1 154.16(17) 2_645 .
O1 K1 K2 O1 -88.15(5) 3_765 .
O1C K1 K2 O1 55.7(7) 2_645 .
O1C K1 K2 O1 65.9(5) 3_765 .
O1C K1 K2 O1 43.6(4) . .
Cu1 K1 K2 O1 -41.42(14) . .
Cu1 K1 K2 O1 152.11(15) 2_645 .
Cu1 K1 K2 O1 -124.39(14) 3_765 .
I1 K1 K2 O1 -124.93(15) . .
K2 K1 K2 O1 -169.42(15) 2_645 .
K2 K1 K2 O1 -80.44(15) 3_765 .
O1 K1 K2 O2 89.0(2) . 21_545
O1 K1 K2 O2 -116.82(15) 2_645 21_545
O1 K1 K2 O2 0.88(18) 3_765 21_545
O1C K1 K2 O2 144.8(7) 2_645 21_545
O1C K1 K2 O2 154.9(5) 3_765 21_545
O1C K1 K2 O2 132.6(4) . 21_545
Cu1 K1 K2 O2 47.60(13) . 21_545
Cu1 K1 K2 O2 -118.87(13) 2_645 21_545
Cu1 K1 K2 O2 -35.36(13) 3_765 21_545
I1 K1 K2 O2 -35.91(12) . 21_545
K2 K1 K2 O2 -80.40(12) 2_645 21_545
K2 K1 K2 O2 8.58(13) 3_765 21_545
O1 K1 K2 O1D' -61.7(5) . .
O1 K1 K2 O1D' 92.5(4) 2_645 .
O1 K1 K2 O1D' -149.9(4) 3_765 .
O1C K1 K2 O1D' -6.0(8) 2_645 .
O1C K1 K2 O1D' 4.2(6) 3_765 .
O1C K1 K2 O1D' -18.1(6) . .
Cu1 K1 K2 O1D' -103.1(4) . .
Cu1 K1 K2 O1D' 90.4(4) 2_645 .
Cu1 K1 K2 O1D' 173.9(4) 3_765 .
I1 K1 K2 O1D' 173.4(4) . .
K2 K1 K2 O1D' 128.9(4) 2_645 .
K2 K1 K2 O1D' -142.1(4) 3_765 .
O1 K1 K2 O1D -48.1(5) . .
O1 K1 K2 O1D 106.1(5) 2_645 .
O1 K1 K2 O1D -136.3(5) 3_765 .
O1C K1 K2 O1D 7.6(8) 2_645 .
O1C K1 K2 O1D 17.8(6) 3_765 .
O1C K1 K2 O1D -4.5(6) . .
Cu1 K1 K2 O1D -89.5(4) . .
Cu1 K1 K2 O1D 104.0(4) 2_645 .
Cu1 K1 K2 O1D -172.5(4) 3_765 .
I1 K1 K2 O1D -173.0(4) . .
K2 K1 K2 O1D 142.5(4) 2_645 .
K2 K1 K2 O1D -128.5(4) 3_765 .
O1 K1 K2 Cu1 41.42(14) . .
O1 K1 K2 Cu1 -164.42(10) 2_645 .
O1 K1 K2 Cu1 -46.73(11) 3_765 .
O1C K1 K2 Cu1 97.2(6) 2_645 .
O1C K1 K2 Cu1 107.3(5) 3_765 .
O1C K1 K2 Cu1 85.0(4) . .
Cu1 K1 K2 Cu1 -166.47(6) 2_645 .
Cu1 K1 K2 Cu1 -82.97(3) 3_765 .
I1 K1 K2 Cu1 -83.51(3) . .
K2 K1 K2 Cu1 -128.00(4) 2_645 .
K2 K1 K2 Cu1 -39.02(3) 3_765 .
O1 K1 K2 Cu1 -152.11(15) . 2_645
O1 K1 K2 Cu1 2.05(8) 2_645 2_645
O1 K1 K2 Cu1 119.74(12) 3_765 2_645
O1C K1 K2 Cu1 -96.4(6) 2_645 2_645
O1C K1 K2 Cu1 -86.2(5) 3_765 2_645
O1C K1 K2 Cu1 -108.5(4) . 2_645
Cu1 K1 K2 Cu1 166.47(6) . 2_645
Cu1 K1 K2 Cu1 83.51(3) 3_765 2_645
I1 K1 K2 Cu1 82.96(3) . 2_645
K2 K1 K2 Cu1 38.47(3) 2_645 2_645
K2 K1 K2 Cu1 127.45(4) 3_765 2_645
O1 K1 K2 Cu1 125.48(16) . 21_545
O1 K1 K2 Cu1 -80.36(10) 2_645 21_545
O1 K1 K2 Cu1 37.34(13) 3_765 21_545
O1C K1 K2 Cu1 -178.8(6) 2_645 21_545
O1C K1 K2 Cu1 -168.6(5) 3_765 21_545
O1C K1 K2 Cu1 169.1(4) . 21_545
Cu1 K1 K2 Cu1 84.06(5) . 21_545
Cu1 K1 K2 Cu1 -82.41(5) 2_645 21_545
Cu1 K1 K2 Cu1 1.10(6) 3_765 21_545
I1 K1 K2 Cu1 0.55(3) . 21_545
K2 K1 K2 Cu1 -43.94(4) 2_645 21_545
K2 K1 K2 Cu1 45.04(4) 3_765 21_545
O1 K1 K2 I1 124.93(15) . .
O1 K1 K2 I1 -80.91(9) 2_645 .
O1 K1 K2 I1 36.79(12) 3_765 .
O1C K1 K2 I1 -179.3(6) 2_645 .
O1C K1 K2 I1 -169.1(5) 3_765 .
O1C K1 K2 I1 168.5(4) . .
Cu1 K1 K2 I1 83.51(3) . .
Cu1 K1 K2 I1 -82.96(3) 2_645 .
Cu1 K1 K2 I1 0.55(3) 3_765 .
K2 K1 K2 I1 -44.49(2) 2_645 .
K2 K1 K2 I1 44.49(2) 3_765 .
O1 K1 K2 K2 79.85(15) . 20_665
O1 K1 K2 K2 -125.99(9) 2_645 20_665
O1 K1 K2 K2 -8.30(12) 3_765 20_665
O1C K1 K2 K2 135.6(6) 2_645 20_665
O1C K1 K2 K2 145.8(5) 3_765 20_665
O1C K1 K2 K2 123.4(4) . 20_665
Cu1 K1 K2 K2 38.43(3) . 20_665
Cu1 K1 K2 K2 -128.04(4) 2_645 20_665
Cu1 K1 K2 K2 -44.54(4) 3_765 20_665
I1 K1 K2 K2 -45.08(2) . 20_665
K2 K1 K2 K2 -89.57(3) 2_645 20_665
K2 K1 K2 K2 -0.59(3) 3_765 20_665
O1 K1 K2 K2 170.02(15) . 21_545
O1 K1 K2 K2 -35.82(9) 2_645 21_545
O1 K1 K2 K2 81.87(12) 3_765 21_545
O1C K1 K2 K2 -134.3(6) 2_645 21_545
O1C K1 K2 K2 -124.1(5) 3_765 21_545
O1C K1 K2 K2 -146.4(4) . 21_545
Cu1 K1 K2 K2 128.60(4) . 21_545
Cu1 K1 K2 K2 -37.88(3) 2_645 21_545
Cu1 K1 K2 K2 45.63(4) 3_765 21_545
I1 K1 K2 K2 45.08(2) . 21_545
K2 K1 K2 K2 0.59(3) 2_645 21_545
K2 K1 K2 K2 89.57(3) 3_765 21_545
O1 Cu1 O2 C5 178(100) . .
K2 Cu1 O2 C5 130.1(5) . .
K1 Cu1 O2 C5 -128.5(5) . .
K2 Cu1 O2 C5 -126.8(5) 3_765 .
K2 Cu1 O2 C5 126.7(5) 20_665 .
O1 Cu1 O2 K2 -55(2) . 3_765
K2 Cu1 O2 K2 -103.10(15) . 3_765
K1 Cu1 O2 K2 -1.7(2) . 3_765
K2 Cu1 O2 K2 -106.47(18) 20_665 3_765
O1 Cu1 O2 K2 51(2) . 20_665
K2 Cu1 O2 K2 3.4(2) . 20_665
K1 Cu1 O2 K2 104.80(15) . 20_665
K2 Cu1 O2 K2 106.47(18) 3_765 20_665
Cu1 O2 C5 C6 -58.4(7) . .
K2 O2 C5 C6 -176.9(4) 3_765 .
K2 O2 C5 C6 59.4(6) 20_665 .
Cu1 O2 C5 C8 -178.9(5) . .
K2 O2 C5 C8 62.5(7) 3_765 .
K2 O2 C5 C8 -61.1(7) 20_665 .
Cu1 O2 C5 C7 63.3(7) . .
K2 O2 C5 C7 -55.2(6) 3_765 .
K2 O2 C5 C7 -178.9(5) 20_665 .
O2 K2 O1D C3D -36.1(19) 2_645 .
O1 K2 O1D C3D -155.3(17) . .
O2 K2 O1D C3D 84.8(18) 21_545 .
O1D' K2 O1D C3D -19(4) . .
Cu1 K2 O1D C3D 174.7(16) . .
Cu1 K2 O1D C3D -66.2(19) 2_645 .
Cu1 K2 O1D C3D 57.7(19) 21_545 .
I1 K2 O1D C3D 133(3) . .
K2 K2 O1D C3D 116.8(17) 20_665 .
K2 K2 O1D C3D -1(2) 21_545 .
K1 K2 O1D C3D -128.4(16) . .
C2D N1D C3D O1D -178.0 . .
C1D N1D C3D O1D -30.7 . .
K2 O1D C3D N1D 170.8(18) . .
O2 K2 O1D' C3D' 159(3) 2_645 .
O1 K2 O1D' C3D' 41(3) . .
O2 K2 O1D' C3D' -82(3) 21_545 .
O1D K2 O1D' C3D' -4(3) . .
Cu1 K2 O1D' C3D' 11(4) . .
Cu1 K2 O1D' C3D' 133(3) 2_645 .
Cu1 K2 O1D' C3D' -112(3) 21_545 .
I1 K2 O1D' C3D' -160(2) . .
K2 K2 O1D' C3D' -54(3) 20_665 .
K2 K2 O1D' C3D' -169(3) 21_545 .
K1 K2 O1D' C3D' 75(3) . .
C2D' N1D' C3D' O1D' 177(2) . .
C1D' N1D' C3D' O1D' 7(2) . .
K2 O1D' C3D' N1D' 160(2) . .
O1 K1 O1C C3C -130(4) . .
O1 K1 O1C C3C 107(4) 2_645 .
O1 K1 O1C C3C -13(4) 3_765 .
O1C K1 O1C C3C 165(7) 2_645 .
O1C K1 O1C C3C 104(7) 3_765 .
Cu1 K1 O1C C3C -99(5) . .
Cu1 K1 O1C C3C 138(4) 2_645 .
Cu1 K1 O1C C3C 14(5) 3_765 .
I1 K1 O1C C3C -45(7) . .
K2 K1 O1C C3C 71(4) 2_645 .
K2 K1 O1C C3C -42(5) 3_765 .
C2C N1C C3C O1C -179(3) . .
C1C N1C C3C O1C -23(4) . .
K1 O1C C3C N1C -160(3) . .
